data_4076873
loop_
_publ_author_name
'Bradley, Sam'
'Camm, Kenneth D.'
'Furtado, Stephen J.'
'Gott, Andrew L.'
'McGowan, Patrick C.'
'Podesta, Thomas J.'
'Thornton-Pett, Mark'

_publ_section_title
;
 Synthesis and Structure of Amino-Functionalized Cyclopentadienyl Vanadium
 Complexes and Evaluation of Their Butadiene Polymerization Behavior
;
_journal_issue 16
_journal_name_full Organometallics
_journal_page_first 3443
_journal_paper_doi 10.1021/om020170f
_journal_volume 21
_journal_year 2002
_chemical_formula_sum 'C22 H32 Cl N2 V'
_chemical_formula_weight 410.89
_chemical_name_systematic
; 
 ? 
;
_space_group_IT_number 2
_symmetry_cell_setting triclinic
_symmetry_space_group_name_Hall '-P 1'
_symmetry_space_group_name_H-M 'P -1'
_atom_sites_solution_hydrogens geom
_atom_sites_solution_primary direct
_atom_sites_solution_secondary difmap
_audit_creation_method SHELXL-97
_cell_angle_alpha 106.673(11)
_cell_angle_beta 93.165(7)
_cell_angle_gamma 102.437(11)
_cell_formula_units_Z 2
_cell_length_a 7.4989(13)
_cell_length_b 10.0473(14)
_cell_length_c 15.745(3)
_cell_measurement_reflns_used 9199
_cell_measurement_temperature 150(2)
_cell_measurement_theta_max 27.5
_cell_measurement_theta_min 2.0
_cell_volume 1101.0(3)
_computing_cell_refinement 'DENZO-SMN (Otwinowski & Minor, 1996)'
_computing_data_collection 'COLLECT (Nonius, 1998)'
_computing_data_reduction 'DENZO-SMN (Otwinowski & Minor, 1996)'
_computing_molecular_graphics 'ORTEX (McArdle, 1995)'
_computing_publication_material 'local program'
_computing_structure_refinement 'SHELXL-97 (Sheldrick, 1997)'
_computing_structure_solution 'SHELXS-97 (Sheldrick, 1990)'
_diffrn_ambient_temperature 150(2)
_diffrn_measured_fraction_theta_full 0.946
_diffrn_measured_fraction_theta_max 0.946
_diffrn_measurement_device_type 'Nonius KappaCCD area detector diffractometer'
_diffrn_measurement_method
;
   Detector set at 35mm from sample with different 2theta offsets 
   1 degree phi exposures for chi=0 degree settings
   1 degree omega exposures for chi=90 degree settings
;
_diffrn_radiation_monochromator graphite
_diffrn_radiation_source 'fine-focus sealed tube'
_diffrn_radiation_type MoK\a
_diffrn_radiation_wavelength 0.71073
_diffrn_reflns_av_R_equivalents 0.0586
_diffrn_reflns_av_sigmaI/netI 0.0669
_diffrn_reflns_limit_h_max 9
_diffrn_reflns_limit_h_min 0
_diffrn_reflns_limit_k_max 12
_diffrn_reflns_limit_k_min -12
_diffrn_reflns_limit_l_max 19
_diffrn_reflns_limit_l_min -19
_diffrn_reflns_number 9199
_diffrn_reflns_theta_full 26.00
_diffrn_reflns_theta_max 26.00
_diffrn_reflns_theta_min 2.80
_exptl_absorpt_coefficient_mu 0.579
_exptl_absorpt_correction_T_max 0.9661
_exptl_absorpt_correction_T_min 0.8229
_exptl_absorpt_correction_type empirical
_exptl_absorpt_process_details
;
 Using multiple and redundant data measurements via the program SORTAV
 See R.H. Blessing, Acta Cryst (1995), A51, 33-38 
;
_exptl_crystal_colour blue
_exptl_crystal_density_diffrn 1.239
_exptl_crystal_density_method 'not measured'
_exptl_crystal_description plate
_exptl_crystal_F_000 436
_exptl_crystal_size_max 0.35
_exptl_crystal_size_mid 0.25
_exptl_crystal_size_min 0.06
_refine_diff_density_max 0.581
_refine_diff_density_min -0.643
_refine_diff_density_rms 0.073
_refine_ls_extinction_method none
_refine_ls_goodness_of_fit_ref 1.066
_refine_ls_hydrogen_treatment mixed
_refine_ls_matrix_type full
_refine_ls_number_parameters 237
_refine_ls_number_reflns 4095
_refine_ls_number_restraints 0
_refine_ls_restrained_S_all 1.066
_refine_ls_R_factor_all 0.0664
_refine_ls_R_factor_gt 0.0568
_refine_ls_shift/su_max 0.000
_refine_ls_shift/su_mean 0.000
_refine_ls_structure_factor_coef Fsqd
_refine_ls_weighting_details 'calc w=1/[\s^2^(Fo^2^)+(0.0489P)^2^+1.6769P] where P=(Fo^2^+2Fc^2^)/3'
_refine_ls_weighting_scheme calc
_refine_ls_wR_factor_gt 0.1436
_refine_ls_wR_factor_ref 0.1517
_reflns_number_gt 3559
_reflns_number_total 4095
_reflns_threshold_expression >2sigma(I)
_cod_duplicate_entry 4076871
_cod_data_source_file om020170f.cif
_cod_data_source_block pm6
_cod_depositor_comments
;
The following automatic conversions were performed:

'_symmetry_cell_setting' value 'Triclinic' changed to 'triclinic'
according to /home/saulius/struct/CIF-dictionaries/cif_core.dic
dictionary named 'cif_core.dic' version 2.4.1 from 2010-06-29.

Automatic conversion script
Id: cif_fix_values 1715 2011-07-08 13:25:40Z adriana 
;
_cod_original_sg_symbol_H-M P-1
_cod_database_code 4076873

loop_
_symmetry_equiv_pos_as_xyz
'x, y, z'
'-x, -y, -z'

loop_
_atom_site_label
_atom_site_type_symbol
_atom_site_fract_x
_atom_site_fract_y
_atom_site_fract_z
_atom_site_U_iso_or_equiv
_atom_site_adp_type
_atom_site_occupancy
_atom_site_symmetry_multiplicity
_atom_site_calc_flag
_atom_site_refinement_flags
C1 C -0.1276(4) -0.1863(3) 0.29739(19) 0.0303(6) Uani 1 1 d .
C2 C -0.1176(4) -0.2185(3) 0.2038(2) 0.0333(7) Uani 1 1 d .
H2 H -0.2196 -0.2588 0.1583 0.040 Uiso 1 1 calc R
C3 C 0.0666(5) -0.1813(4) 0.1898(2) 0.0353(7) Uani 1 1 d .
H3 H 0.1115 -0.1929 0.1335 0.042 Uiso 1 1 calc R
C4 C 0.1740(5) -0.1232(4) 0.2746(2) 0.0356(7) Uani 1 1 d .
H4 H 0.3041 -0.0889 0.2854 0.043 Uiso 1 1 calc R
C5 C 0.0536(4) -0.1254(3) 0.3404(2) 0.0322(7) Uani 1 1 d .
H5 H 0.0890 -0.0915 0.4032 0.039 Uiso 1 1 calc R
C6 C -0.3000(4) -0.2236(3) 0.3393(2) 0.0300(6) Uani 1 1 d .
H6 H -0.4039 -0.2086 0.3035 0.036 Uiso 1 1 calc R
C7 C -0.3455(5) -0.3811(3) 0.3357(2) 0.0382(8) Uani 1 1 d .
H7A H -0.3601 -0.4424 0.2729 0.046 Uiso 1 1 calc R
H7B H -0.2430 -0.4002 0.3691 0.046 Uiso 1 1 calc R
C8 C -0.5222(5) -0.4174(4) 0.3763(2) 0.0421(8) Uani 1 1 d .
H8A H -0.6259 -0.4042 0.3405 0.050 Uiso 1 1 calc R
H8B H -0.5487 -0.5191 0.3746 0.050 Uiso 1 1 calc R
C9 C -0.6745(5) -0.3643(4) 0.5078(3) 0.0481(9) Uani 1 1 d .
H9A H -0.6614 -0.3039 0.5700 0.072 Uiso 1 1 calc R
H9B H -0.6973 -0.4651 0.5057 0.072 Uiso 1 1 calc R
H9C H -0.7781 -0.3501 0.4735 0.072 Uiso 1 1 calc R
N9 N -0.5062(4) -0.3257(3) 0.46930(17) 0.0347(6) Uani 1 1 d .
C10 C -0.4672(5) -0.1749(3) 0.4736(2) 0.0345(7) Uani 1 1 d .
H10A H -0.4567 -0.1152 0.5366 0.041 Uiso 1 1 calc R
H10B H -0.5708 -0.1579 0.4398 0.041 Uiso 1 1 calc R
C11 C -0.2908(4) -0.1307(3) 0.4356(2) 0.0318(7) Uani 1 1 d .
H11A H -0.1855 -0.1401 0.4723 0.038 Uiso 1 1 calc R
H11B H -0.2708 -0.0291 0.4377 0.038 Uiso 1 1 calc R
C12 C 0.0128(4) 0.2244(3) 0.2114(2) 0.0313(7) Uani 1 1 d .
C13 C 0.1577(4) 0.1595(4) 0.1839(2) 0.0374(7) Uani 1 1 d .
H13 H 0.1765 0.1177 0.1239 0.045 Uiso 1 1 calc R
C14 C 0.2706(5) 0.1671(4) 0.2615(3) 0.0431(8) Uani 1 1 d .
H14 H 0.3782 0.1317 0.2621 0.052 Uiso 1 1 calc R
C15 C 0.1965(5) 0.2357(4) 0.3369(2) 0.0405(8) Uani 1 1 d .
H15 H 0.2450 0.2554 0.3974 0.049 Uiso 1 1 calc R
C16 C 0.0374(5) 0.2700(3) 0.3068(2) 0.0353(7) Uani 1 1 d .
H16 H -0.0410 0.3162 0.3440 0.042 Uiso 1 1 calc R
C17 C -0.1319(4) 0.2516(3) 0.1530(2) 0.0306(7) Uani 1 1 d .
H17 H -0.2394 0.2624 0.1871 0.037 Uiso 1 1 calc R
C18 C -0.2008(5) 0.1307(3) 0.0653(2) 0.0364(7) Uani 1 1 d .
H18A H -0.0959 0.1148 0.0314 0.044 Uiso 1 1 calc R
H18B H -0.2567 0.0410 0.0782 0.044 Uiso 1 1 calc R
C19 C -0.3428(5) 0.1687(3) 0.0094(2) 0.0357(7) Uani 1 1 d .
H19A H -0.3850 0.0902 -0.0475 0.043 Uiso 1 1 calc R
H19B H -0.4508 0.1788 0.0420 0.043 Uiso 1 1 calc R
N20 N -0.2670(4) 0.3008(3) -0.00955(17) 0.0330(6) Uani 1 1 d .
C20 C -0.4015(5) 0.3319(4) -0.0669(2) 0.0435(8) Uani 1 1 d .
H20A H -0.4431 0.2503 -0.1213 0.065 Uiso 1 1 calc R
H20B H -0.3447 0.4174 -0.0828 0.065 Uiso 1 1 calc R
H20C H -0.5070 0.3489 -0.0350 0.065 Uiso 1 1 calc R
C21 C -0.2030(5) 0.4212(4) 0.0727(2) 0.0375(7) Uani 1 1 d .
H21A H -0.3088 0.4376 0.1058 0.045 Uiso 1 1 calc R
H21B H -0.1498 0.5091 0.0573 0.045 Uiso 1 1 calc R
C22 C -0.0584(5) 0.3918(3) 0.1322(2) 0.0351(7) Uani 1 1 d .
H22A H -0.0233 0.4719 0.1887 0.042 Uiso 1 1 calc R
H22B H 0.0530 0.3860 0.1018 0.042 Uiso 1 1 calc R
V1 V -0.01005(7) 0.02460(5) 0.26155(3) 0.02790(18) Uani 1 1 d .
Cl1 Cl -0.32503(11) 0.03397(9) 0.26150(6) 0.0411(2) Uani 1 1 d .

loop_
_atom_site_aniso_label
_atom_site_aniso_U_11
_atom_site_aniso_U_22
_atom_site_aniso_U_33
_atom_site_aniso_U_23
_atom_site_aniso_U_13
_atom_site_aniso_U_12
C1 0.0345(17) 0.0268(16) 0.0294(15) 0.0090(12) 0.0038(12) 0.0070(12)
C2 0.0330(17) 0.0332(17) 0.0301(16) 0.0051(12) 0.0031(13) 0.0073(13)
C3 0.0400(19) 0.0346(17) 0.0349(17) 0.0121(13) 0.0123(14) 0.0127(14)
C4 0.0318(17) 0.0354(17) 0.0460(19) 0.0179(14) 0.0068(14) 0.0139(13)
C5 0.0323(17) 0.0325(17) 0.0322(16) 0.0119(13) 0.0007(13) 0.0067(13)
C6 0.0285(16) 0.0305(16) 0.0296(15) 0.0086(12) 0.0041(12) 0.0048(12)
C7 0.047(2) 0.0274(17) 0.0365(17) 0.0050(13) 0.0129(15) 0.0056(14)
C8 0.046(2) 0.0337(18) 0.0394(18) 0.0070(14) 0.0083(15) -0.0009(15)
C9 0.049(2) 0.049(2) 0.049(2) 0.0188(17) 0.0183(17) 0.0090(17)
N9 0.0381(15) 0.0326(15) 0.0350(14) 0.0136(11) 0.0092(11) 0.0065(11)
C10 0.0389(18) 0.0346(17) 0.0317(16) 0.0111(13) 0.0087(13) 0.0100(14)
C11 0.0363(17) 0.0276(16) 0.0306(15) 0.0086(12) 0.0058(13) 0.0056(13)
C12 0.0290(16) 0.0293(16) 0.0370(16) 0.0122(13) 0.0069(13) 0.0066(12)
C13 0.0304(17) 0.0409(19) 0.0493(19) 0.0233(15) 0.0170(14) 0.0100(14)
C14 0.0261(17) 0.040(2) 0.068(2) 0.0251(17) 0.0048(16) 0.0071(14)
C15 0.0377(19) 0.0366(18) 0.0449(19) 0.0169(15) -0.0077(15) 0.0017(14)
C16 0.0349(18) 0.0331(17) 0.0373(17) 0.0125(13) 0.0003(13) 0.0060(13)
C17 0.0313(16) 0.0338(17) 0.0298(15) 0.0122(12) 0.0065(12) 0.0102(13)
C18 0.0393(19) 0.0297(17) 0.0376(17) 0.0087(13) 0.0005(14) 0.0062(14)
C19 0.0391(18) 0.0317(17) 0.0334(16) 0.0083(13) 0.0021(14) 0.0056(13)
N20 0.0377(15) 0.0335(15) 0.0278(13) 0.0088(11) 0.0028(11) 0.0098(11)
C20 0.049(2) 0.047(2) 0.0373(18) 0.0117(15) 0.0013(15) 0.0184(17)
C21 0.051(2) 0.0302(17) 0.0335(17) 0.0100(13) 0.0041(14) 0.0142(14)
C22 0.0409(19) 0.0307(17) 0.0313(16) 0.0081(13) 0.0003(13) 0.0067(14)
V1 0.0237(3) 0.0299(3) 0.0311(3) 0.0104(2) 0.0049(2) 0.0068(2)
Cl1 0.0267(4) 0.0439(5) 0.0626(6) 0.0280(4) 0.0127(4) 0.0113(3)

loop_
_atom_type_symbol
_atom_type_description
_atom_type_scat_dispersion_real
_atom_type_scat_dispersion_imag
_atom_type_scat_source
C C 0.0033 0.0016 'International Tables Vol C Tables 4.2.6.8 and 6.1.1.4'
H H 0.0000 0.0000 'International Tables Vol C Tables 4.2.6.8 and 6.1.1.4'
N N 0.0061 0.0033 'International Tables Vol C Tables 4.2.6.8 and 6.1.1.4'
Cl Cl 0.1484 0.1585 'International Tables Vol C Tables 4.2.6.8 and 6.1.1.4'
V V 0.3005 0.5294 'International Tables Vol C Tables 4.2.6.8 and 6.1.1.4'

loop_
_geom_angle_atom_site_label_1
_geom_angle_atom_site_label_2
_geom_angle_atom_site_label_3
_geom_angle
C5 C1 C2 106.8(3)
C5 C1 C6 127.8(3)
C2 C1 C6 125.2(3)
C5 C1 V1 71.08(18)
C2 C1 V1 69.79(18)
C6 C1 V1 127.9(2)
C3 C2 C1 109.0(3)
C3 C2 V1 71.18(19)
C1 C2 V1 74.47(18)
C2 C3 C4 107.6(3)
C2 C3 V1 73.07(18)
C4 C3 V1 72.27(18)
C5 C4 C3 107.9(3)
C5 C4 V1 73.59(18)
C3 C4 V1 71.41(18)
C1 C5 C4 108.6(3)
C1 C5 V1 73.80(18)
C4 C5 V1 70.58(18)
C1 C6 C11 113.6(2)
C1 C6 C7 111.1(3)
C11 C6 C7 109.1(3)
C8 C7 C6 110.3(3)
N9 C8 C7 110.9(3)
C9 N9 C10 110.4(3)
C9 N9 C8 110.2(3)
C10 N9 C8 110.6(3)
N9 C10 C11 111.6(3)
C10 C11 C6 110.7(3)
C13 C12 C16 106.7(3)
C13 C12 C17 127.3(3)
C16 C12 C17 125.9(3)
C13 C12 V1 70.96(18)
C16 C12 V1 70.80(18)
C17 C12 V1 126.7(2)
C12 C13 C14 108.2(3)
C12 C13 V1 73.65(18)
C14 C13 V1 70.97(19)
C15 C14 C13 108.5(3)
C15 C14 V1 72.7(2)
C13 C14 V1 72.89(19)
C14 C15 C16 107.7(3)
C14 C15 V1 71.6(2)
C16 C15 V1 72.70(19)
C15 C16 C12 108.9(3)
C15 C16 V1 71.7(2)
C12 C16 V1 73.37(18)
C12 C17 C18 113.7(3)
C12 C17 C22 110.1(3)
C18 C17 C22 109.1(3)
C19 C18 C17 110.2(3)
N20 C19 C18 111.2(3)
C19 N20 C20 110.6(3)
C19 N20 C21 111.7(3)
C20 N20 C21 110.5(3)
N20 C21 C22 111.1(3)
C21 C22 C17 110.9(3)
C3 V1 C4 36.33(12)
C3 V1 C14 94.42(13)
C4 V1 C14 79.82(13)
C3 V1 C2 35.74(12)
C4 V1 C2 59.65(12)
C14 V1 C2 130.15(13)
C3 V1 C15 124.81(13)
C4 V1 C15 96.97(13)
C14 V1 C15 35.71(13)
C2 V1 C15 156.59(12)
C3 V1 C13 95.25(12)
C4 V1 C13 101.57(12)
C14 V1 C13 36.14(13)
C2 V1 C13 122.24(12)
C15 V1 C13 59.79(13)
C3 V1 C16 152.54(12)
C4 V1 C16 132.56(12)
C14 V1 C16 59.27(13)
C2 V1 C16 167.78(12)
C15 V1 C16 35.63(12)
C13 V1 C16 59.26(12)
C3 V1 C5 59.91(12)
C4 V1 C5 35.83(12)
C14 V1 C5 103.99(12)
C2 V1 C5 59.19(11)
C15 V1 C5 101.77(12)
C13 V1 C5 134.81(12)
C16 V1 C5 129.82(11)
C3 V1 C12 126.10(11)
C4 V1 C12 136.33(12)
C14 V1 C12 59.61(12)
C2 V1 C12 137.49(11)
C15 V1 C12 59.76(11)
C13 V1 C12 35.39(11)
C16 V1 C12 35.83(11)
C5 V1 C12 161.26(11)
C3 V1 C1 59.70(11)
C4 V1 C1 59.34(12)
C14 V1 C1 137.69(12)
C2 V1 C1 35.74(11)
C15 V1 C1 133.36(12)
C13 V1 C1 154.93(12)
C16 V1 C1 145.32(11)
C5 V1 C1 35.12(11)
C12 V1 C1 162.63(11)
C3 V1 Cl1 120.40(9)
C4 V1 Cl1 140.10(9)
C14 V1 Cl1 139.87(9)
C2 V1 Cl1 86.28(9)
C15 V1 Cl1 114.79(10)
C13 V1 Cl1 114.83(9)
C16 V1 Cl1 82.55(9)
C5 V1 Cl1 110.35(8)
C12 V1 Cl1 82.56(8)
C1 V1 Cl1 80.97(8)

loop_
_geom_bond_atom_site_label_1
_geom_bond_atom_site_label_2
_geom_bond_distance
C1 C5 1.408(4)
C1 C2 1.425(4)
C1 C6 1.508(4)
C1 V1 2.350(3)
C2 C3 1.398(5)
C2 V1 2.289(3)
C3 C4 1.415(5)
C3 V1 2.265(3)
C4 C5 1.413(5)
C4 V1 2.276(3)
C5 V1 2.315(3)
C6 C11 1.523(4)
C6 C7 1.528(4)
C7 C8 1.522(5)
C8 N9 1.472(4)
C9 N9 1.456(4)
N9 C10 1.460(4)
C10 C11 1.515(4)
C12 C13 1.410(4)
C12 C16 1.427(4)
C12 C17 1.503(4)
C12 V1 2.336(3)
C13 C14 1.420(5)
C13 V1 2.301(3)
C14 C15 1.400(5)
C14 V1 2.276(3)
C15 C16 1.405(5)
C15 V1 2.289(3)
C16 V1 2.302(3)
C17 C18 1.529(4)
C17 C22 1.532(4)
C18 C19 1.523(4)
C19 N20 1.447(4)
N20 C20 1.458(4)
N20 C21 1.468(4)
C21 C22 1.524(4)
V1 Cl1 2.3840(10)
